data_7701702
loop_
_publ_author_name
'Bidal, Yannick D.'
'Urbina-Blanco, C\'esar A'
'Poater, Albert'
'Cordes, David B.'
'Slawin, Alexandra M. Z.'
'Cavallo, Luigi'
'Cazin, Catherine S. J.'

_publ_section_title
;
 Electronic effects in mixed N-heterocyclic carbene/phosphite indenylidene
 ruthenium metathesis catalysts.
;
_journal_issue 30
_journal_name_full 'Dalton transactions (Cambridge, England : 2003)'
_journal_page_first 11326
_journal_page_last 11337
_journal_paper_doi 10.1039/c9dt01811e
_journal_volume 48
_journal_year 2019
_chemical_absolute_configuration ad
_chemical_formula_moiety 'C28 H26 Cl2 F15 O3 P Ru S3, 0.25(C H2 Cl2)'
_chemical_formula_sum 'C28.25 H26.5 Cl2.5 F15 O3 P Ru S3'
_chemical_formula_weight 1015.85
_space_group_crystal_system monoclinic
_space_group_IT_number 4
_space_group_name_Hall 'P 2yb'
_space_group_name_H-M_alt 'P 1 21 1'
_atom_sites_solution_hydrogens geom
_atom_sites_solution_primary direct
_atom_sites_solution_secondary difmap
_audit_creation_date 2019-05-24
_audit_creation_method 'by CrystalStructure 4.3'
_audit_update_record
;
2019-05-29 deposited with the CCDC.	2019-06-26 downloaded from the CCDC.
;
_cell_angle_alpha 90.0000
_cell_angle_beta 97.129(5)
_cell_angle_gamma 90.0000
_cell_formula_units_Z 4
_cell_length_a 12.849(2)
_cell_length_b 20.749(4)
_cell_length_c 14.436(3)
_cell_measurement_reflns_used 12124
_cell_measurement_temperature 93
_cell_measurement_theta_max 25.35
_cell_measurement_theta_min 1.88
_cell_volume 3818.9(12)
_computing_cell_refinement 'CrystalClear-SM Expert 2.0 rc13'
_computing_data_collection 'CrystalClear-SM Expert 2.0 rc13 (Rigaku, 2009)'
_computing_data_reduction 'CrystalClear-SM Expert 2.0 rc13'
_computing_molecular_graphics 'CrystalStructure 4.3'
_computing_publication_material 'CrystalStructure 4.3 (Rigaku, 2018)'
_computing_structure_refinement 'SHELXL Version 2018/3 (Sheldrick, 2008)'
_computing_structure_solution 'SHELXD97 (Sheldrick, 2008)'
_diffrn_ambient_temperature 93
_diffrn_detector_area_resol_mean 14.629
_diffrn_measured_fraction_theta_full 0.991
_diffrn_measured_fraction_theta_max 0.988
_diffrn_measurement_device_type 'Rigaku Mercury70'
_diffrn_measurement_method \w
_diffrn_radiation_type 'Mo K\a'
_diffrn_radiation_wavelength 0.71075
_diffrn_reflns_av_R_equivalents 0.0622
_diffrn_reflns_av_unetI/netI 0.0965
_diffrn_reflns_Laue_measured_fraction_full 0.991
_diffrn_reflns_Laue_measured_fraction_max 0.988
_diffrn_reflns_limit_h_max 15
_diffrn_reflns_limit_h_min -13
_diffrn_reflns_limit_k_max 24
_diffrn_reflns_limit_k_min -17
_diffrn_reflns_limit_l_max 17
_diffrn_reflns_limit_l_min -17
_diffrn_reflns_number 23686
_diffrn_reflns_point_group_measured_fraction_full 0.745
_diffrn_reflns_point_group_measured_fraction_max 0.741
_diffrn_reflns_theta_full 25.242
_diffrn_reflns_theta_max 25.361
_diffrn_reflns_theta_min 1.875
_diffrn_standards_number 0
_exptl_absorpt_coefficient_mu 0.895
_exptl_absorpt_correction_T_max 0.991
_exptl_absorpt_correction_T_min 0.693
_exptl_absorpt_correction_type multi-scan
_exptl_absorpt_process_details 'REQAB (Rigaku, 1998)'
_exptl_crystal_colour orange
_exptl_crystal_density_diffrn 1.767
_exptl_crystal_density_method 'not measured'
_exptl_crystal_description platelet
_exptl_crystal_F_000 2018.00
_exptl_crystal_recrystallization_method 'Re-crystallisation from solvent: Dichloromethane/pentane'
_exptl_crystal_size_max 0.200
_exptl_crystal_size_mid 0.030
_exptl_crystal_size_min 0.010
_refine_diff_density_max 1.24
_refine_diff_density_min -0.81
_refine_ls_abs_structure_details
;
 Flack x determined using 2525 quotients [(I+)-(I-)]/[(I+)+(I-)]
 (Parsons, Flack and Wagner, Acta Cryst. B69 (2013) 249-259).
;
_refine_ls_abs_structure_Flack 0.01(3)
_refine_ls_extinction_method none
_refine_ls_goodness_of_fit_ref 1.082
_refine_ls_hydrogen_treatment constr
_refine_ls_number_parameters 988
_refine_ls_number_reflns 10382
_refine_ls_number_restraints 3
_refine_ls_R_factor_all 0.0684
_refine_ls_R_factor_gt 0.0516
_refine_ls_shift/su_max 0.000
_refine_ls_structure_factor_coef Fsqd
_refine_ls_weighting_details 'w = 1/[\s^2^(Fo^2^)+(0.0343P)^2^+1.4763P] where P=(Fo^2^+2Fc^2^)/3'
_refine_ls_weighting_scheme calc
_refine_ls_wR_factor_gt 0.1068
_refine_ls_wR_factor_ref 0.1197
_reflns_Friedel_coverage 0.456
_reflns_Friedel_fraction_full 0.484
_reflns_Friedel_fraction_max 0.478
_reflns_number_gt 8578
_reflns_number_total 10382
_reflns_threshold_expression F^2^>2.0\s(F^2^)
_cod_data_source_file c9dt01811e2.cif
_cod_data_source_block 2e
_cod_original_cell_volume 3818.7(13)
_cod_original_sg_symbol_H-M P21
_cod_database_code 7701702

loop_
_space_group_symop_id
_space_group_symop_operation_xyz
1 +X,+Y,+Z
2 -X,1/2+Y,-Z

loop_
_atom_site_label
_atom_site_type_symbol
_atom_site_fract_x
_atom_site_fract_y
_atom_site_fract_z
_atom_site_U_iso_or_equiv
_atom_site_adp_type
_atom_site_occupancy
_atom_site_site_symmetry_order
_atom_site_calc_flag
_atom_site_refinement_flags_posn
_atom_site_refinement_flags_adp
_atom_site_refinement_flags_occupancy
Ru1 Ru -0.02124(6) 0.58125(4) 0.80385(6) 0.0285(2) Uani 1 1 d . . .
Ru31 Ru -0.04666(6) 0.08288(4) 0.68102(6) 0.0276(2) Uani 1 1 d . . .
Cl1 Cl 0.0119(2) 0.62458(14) 0.95833(19) 0.0351(6) Uani 1 1 d . . .
Cl2 Cl 0.0612(2) 0.48189(13) 0.8597(2) 0.0347(6) Uani 1 1 d . . .
Cl31 Cl -0.0074(2) 0.13098(14) 0.53859(19) 0.0361(7) Uani 1 1 d . . .
Cl32 Cl 0.03847(19) -0.01468(13) 0.6411(2) 0.0346(6) Uani 1 1 d . . .
Cl61 Cl 0.5339(6) 0.6169(5) 0.8699(6) 0.077(3) Uani 0.5 1 d D . P
Cl62 Cl 0.6181(6) 0.4984(5) 0.9328(7) 0.097(3) Uani 0.5 1 d D . P
S1 S 0.4335(3) 0.87089(17) 0.6039(3) 0.0615(11) Uani 1 1 d . . .
S2 S 0.4760(2) 0.57013(15) 1.2055(2) 0.0361(7) Uani 1 1 d . . .
S3 S 0.1708(3) 0.33973(15) 0.5188(2) 0.0418(8) Uani 1 1 d . . .
S31 S 0.4775(2) 0.0925(2) 0.4178(2) 0.0525(10) Uani 1 1 d . . .
S32 S 0.4163(2) 0.34632(16) 1.0195(2) 0.0436(8) Uani 1 1 d . . .
S33 S 0.1524(2) -0.16184(15) 1.0252(2) 0.0379(7) Uani 1 1 d . . .
P1 P 0.1391(2) 0.61905(14) 0.7826(2) 0.0282(6) Uani 1 1 d . . .
P31 P 0.1122(2) 0.11747(14) 0.7468(2) 0.0277(6) Uani 1 1 d . . .
F1 F 0.5064(7) 0.8186(4) 0.5693(9) 0.108(4) Uani 1 1 d . . .
F2 F 0.3724(8) 0.8769(4) 0.5010(6) 0.084(3) Uani 1 1 d . . .
F3 F 0.5136(7) 0.9235(4) 0.5766(7) 0.086(3) Uani 1 1 d . . .
F4 F 0.3624(8) 0.9282(4) 0.6321(7) 0.090(3) Uani 1 1 d . . .
F5 F 0.4962(8) 0.8700(5) 0.7043(7) 0.102(4) Uani 1 1 d . . .
F6 F 0.4252(5) 0.6200(4) 1.2700(5) 0.0500(19) Uani 1 1 d . . .
F7 F 0.5640(4) 0.6210(3) 1.1908(5) 0.0475(18) Uani 1 1 d . . .
F8 F 0.5489(4) 0.5473(3) 1.2955(5) 0.0444(17) Uani 1 1 d . . .
F9 F 0.5329(5) 0.5189(3) 1.1478(5) 0.0466(18) Uani 1 1 d . . .
F10 F 0.3945(5) 0.5169(4) 1.2295(5) 0.0477(19) Uani 1 1 d . . .
F11 F 0.2926(5) 0.3231(3) 0.5306(5) 0.0451(18) Uani 1 1 d . . .
F12 F 0.1558(5) 0.2959(3) 0.6056(5) 0.0413(16) Uani 1 1 d . . .
F13 F 0.1526(6) 0.2768(3) 0.4561(5) 0.059(2) Uani 1 1 d . . .
F14 F 0.0474(5) 0.3511(3) 0.5003(5) 0.0512(19) Uani 1 1 d . . .
F15 F 0.1843(6) 0.3779(3) 0.4255(5) 0.053(2) Uani 1 1 d . . .
F31 F 0.5111(7) 0.0272(4) 0.4684(7) 0.084(3) Uani 1 1 d . . .
F32 F 0.3903(6) 0.0554(5) 0.3504(6) 0.088(3) Uani 1 1 d . . .
F33 F 0.5570(5) 0.0755(5) 0.3450(5) 0.071(2) Uani 1 1 d . . .
F34 F 0.4504(6) 0.1563(5) 0.3599(6) 0.083(3) Uani 1 1 d . . .
F35 F 0.5723(5) 0.1282(4) 0.4761(6) 0.074(3) Uani 1 1 d . . .
F36 F 0.5050(5) 0.3166(4) 0.9650(6) 0.060(2) Uani 1 1 d . . .
F37 F 0.3914(5) 0.3988(4) 0.9393(6) 0.060(2) Uani 1 1 d . . .
F38 F 0.5024(5) 0.3943(4) 1.0678(6) 0.060(2) Uani 1 1 d . . .
F39 F 0.3343(5) 0.3792(4) 1.0786(6) 0.061(2) Uani 1 1 d . . .
F40 F 0.4494(5) 0.2983(4) 1.1045(5) 0.055(2) Uani 1 1 d . . .
F41 F 0.1584(5) -0.1196(3) 1.1179(5) 0.0477(18) Uani 1 1 d . . .
F42 F 0.0287(4) -0.1564(3) 1.0129(5) 0.0475(19) Uani 1 1 d . . .
F43 F 0.1409(6) -0.2238(3) 1.0888(5) 0.0510(19) Uani 1 1 d . . .
F44 F 0.1460(5) -0.2093(3) 0.9394(5) 0.0379(16) Uani 1 1 d . . .
F45 F 0.2765(5) -0.1724(3) 1.0436(5) 0.0422(16) Uani 1 1 d . . .
O1 O 0.1299(5) 0.6735(4) 0.7034(5) 0.0334(18) Uani 1 1 d . . .
O2 O 0.2093(5) 0.6589(3) 0.8639(5) 0.0267(17) Uani 1 1 d . . .
O3 O 0.2317(5) 0.5722(4) 0.7576(5) 0.0301(17) Uani 1 1 d . . .
O31 O 0.1873(5) 0.1601(3) 0.6914(5) 0.0307(18) Uani 1 1 d . . .
O32 O 0.0992(5) 0.1664(3) 0.8305(5) 0.0279(17) Uani 1 1 d . . .
O33 O 0.2013(5) 0.0667(3) 0.7883(5) 0.0236(16) Uani 1 1 d . . .
C1 C -0.1493(9) 0.6522(6) 0.7726(8) 0.035(3) Uani 1 1 d . . .
C2 C -0.1033(9) 0.6389(6) 0.6900(8) 0.039(3) Uani 1 1 d . . .
H2 H -0.078782 0.674181 0.656775 0.047 Uiso 1 1 calc R U .
C3 C -0.0922(7) 0.5760(6) 0.6546(8) 0.036(3) Uani 1 1 d . . .
H3 H -0.060159 0.569936 0.599364 0.043 Uiso 1 1 calc R U .
C4 C -0.1290(9) 0.5219(6) 0.7015(8) 0.034(3) Uani 1 1 d . . .
C5 C -0.1810(8) 0.5346(6) 0.7815(9) 0.034(3) Uani 1 1 d . . .
H5 H -0.210298 0.499722 0.812089 0.041 Uiso 1 1 calc R U .
C6 C -0.1897(7) 0.5962(6) 0.8154(8) 0.038(3) Uani 1 1 d . . .
H6 H -0.223997 0.602093 0.869431 0.046 Uiso 1 1 calc R U .
C7 C -0.1628(8) 0.7184(6) 0.8094(9) 0.041(3) Uani 1 1 d . . .
H7 H -0.165651 0.714515 0.878056 0.050 Uiso 1 1 calc R U .
C8 C -0.0755(9) 0.7645(6) 0.7957(9) 0.044(3) Uani 1 1 d . . .
H8A H -0.077574 0.774509 0.729154 0.053 Uiso 1 1 calc R U .
H8B H -0.007898 0.744649 0.818466 0.053 Uiso 1 1 calc R U .
H8C H -0.084158 0.804227 0.830561 0.053 Uiso 1 1 calc R U .
C9 C -0.2699(10) 0.7458(7) 0.7649(12) 0.066(4) Uani 1 1 d . . .
H9A H -0.325942 0.715503 0.774902 0.079 Uiso 1 1 calc R U .
H9B H -0.268549 0.751992 0.697756 0.079 Uiso 1 1 calc R U .
H9C H -0.282825 0.787253 0.793965 0.079 Uiso 1 1 calc R U .
C10 C -0.1176(10) 0.4554(6) 0.6660(10) 0.050(4) Uani 1 1 d . . .
H10A H -0.065463 0.455148 0.621807 0.060 Uiso 1 1 calc R U .
H10B H -0.185195 0.440490 0.634349 0.060 Uiso 1 1 calc R U .
H10C H -0.094479 0.426573 0.718333 0.060 Uiso 1 1 calc R U .
C11 C 0.2055(9) 0.7185(5) 0.6824(8) 0.035(3) Uani 1 1 d . . .
C12 C 0.1658(10) 0.7728(6) 0.6342(10) 0.053(4) Uani 1 1 d . . .
H12 H 0.092387 0.777695 0.617188 0.063 Uiso 1 1 calc R U .
C13 C 0.2352(11) 0.8198(6) 0.6112(10) 0.057(4) Uani 1 1 d . . .
H13 H 0.209572 0.857211 0.577896 0.068 Uiso 1 1 calc R U .
C14 C 0.3405(9) 0.8121(6) 0.6368(9) 0.038(3) Uani 1 1 d . . .
C15 C 0.3797(11) 0.7582(7) 0.6828(11) 0.064(4) Uani 1 1 d . . .
H15 H 0.453359 0.753426 0.698154 0.077 Uiso 1 1 calc R U .
C16 C 0.3120(9) 0.7096(6) 0.7079(10) 0.048(3) Uani 1 1 d . . .
H16 H 0.338379 0.672233 0.740835 0.057 Uiso 1 1 calc R U .
C17 C 0.2677(7) 0.6348(5) 0.9434(8) 0.030(3) Uani 1 1 d . . .
C18 C 0.3286(8) 0.6794(5) 0.9970(8) 0.033(3) Uani 1 1 d . . .
H18 H 0.327270 0.723240 0.977971 0.039 Uiso 1 1 calc R U .
C19 C 0.3907(8) 0.6615(5) 1.0769(8) 0.034(3) Uani 1 1 d . . .
H19 H 0.431587 0.692727 1.113346 0.040 Uiso 1 1 calc R U .
C20 C 0.3932(6) 0.5965(5) 1.1044(7) 0.029(3) Uani 1 1 d . . .
C21 C 0.3321(9) 0.5521(6) 1.0508(9) 0.039(3) Uani 1 1 d . . .
H21 H 0.333945 0.508156 1.069460 0.047 Uiso 1 1 calc R U .
C22 C 0.2681(8) 0.5701(6) 0.9706(8) 0.035(3) Uani 1 1 d . . .
H22 H 0.225642 0.539278 0.934905 0.042 Uiso 1 1 calc R U .
C23 C 0.2164(7) 0.5186(5) 0.6973(8) 0.031(3) Uani 1 1 d . . .
C24 C 0.2661(8) 0.4622(6) 0.7318(9) 0.037(3) Uani 1 1 d . . .
H24 H 0.307164 0.461024 0.791259 0.044 Uiso 1 1 calc R U .
C25 C 0.2529(8) 0.4075(6) 0.6754(8) 0.037(3) Uani 1 1 d . . .
H25 H 0.285268 0.367862 0.695413 0.044 Uiso 1 1 calc R U .
C26 C 0.1923(9) 0.4119(6) 0.5906(8) 0.036(3) Uani 1 1 d . . .
C27 C 0.1447(8) 0.4672(5) 0.5564(8) 0.034(3) Uani 1 1 d . . .
H27 H 0.103034 0.468075 0.497255 0.041 Uiso 1 1 calc R U .
C28 C 0.1596(7) 0.5231(6) 0.6125(8) 0.031(3) Uani 1 1 d . . .
H28 H 0.130212 0.563130 0.590735 0.037 Uiso 1 1 calc R U .
C31 C -0.1781(8) 0.1517(5) 0.6808(9) 0.033(3) Uani 1 1 d . . .
C32 C -0.1315(8) 0.1416(6) 0.7724(9) 0.037(3) Uani 1 1 d . . .
H32 H -0.107293 0.177658 0.809431 0.044 Uiso 1 1 calc R U .
C33 C -0.1194(7) 0.0792(6) 0.8116(8) 0.034(2) Uani 1 1 d . . .
H33 H -0.088755 0.074499 0.874587 0.041 Uiso 1 1 calc R U .
C34 C -0.1516(9) 0.0240(5) 0.7596(8) 0.032(3) Uani 1 1 d . . .
C35 C -0.2030(8) 0.0336(6) 0.6680(9) 0.035(3) Uani 1 1 d . . .
H35 H -0.228613 -0.002829 0.632424 0.042 Uiso 1 1 calc R U .
C36 C -0.2174(7) 0.0947(6) 0.6283(8) 0.036(3) Uani 1 1 d . . .
H36 H -0.252840 0.099231 0.566888 0.043 Uiso 1 1 calc R U .
C37 C -0.1924(9) 0.2171(6) 0.6338(9) 0.043(3) Uani 1 1 d . . .
H37 H -0.194648 0.210760 0.564871 0.051 Uiso 1 1 calc R U .
C38 C -0.1048(9) 0.2641(6) 0.6656(10) 0.047(3) Uani 1 1 d . . .
H38A H -0.038355 0.247472 0.648578 0.056 Uiso 1 1 calc R U .
H38B H -0.099279 0.269421 0.733496 0.056 Uiso 1 1 calc R U .
H38C H -0.120100 0.305929 0.635289 0.056 Uiso 1 1 calc R U .
C39 C -0.2983(10) 0.2437(6) 0.6533(11) 0.059(4) Uani 1 1 d . . .
H39A H -0.298321 0.249020 0.720715 0.070 Uiso 1 1 calc R U .
H39B H -0.354081 0.213720 0.629172 0.070 Uiso 1 1 calc R U .
H39C H -0.310551 0.285612 0.622375 0.070 Uiso 1 1 calc R U .
C40 C -0.1382(9) -0.0431(6) 0.7978(9) 0.040(3) Uani 1 1 d . . .
H40A H -0.205546 -0.058857 0.814045 0.048 Uiso 1 1 calc R U .
H40B H -0.086481 -0.042852 0.853712 0.048 Uiso 1 1 calc R U .
H40C H -0.113902 -0.071421 0.750597 0.048 Uiso 1 1 calc R U .
C41 C 0.2525(8) 0.1410(5) 0.6254(7) 0.030(3) Uani 1 1 d . . .
C42 C 0.2429(7) 0.0829(6) 0.5825(7) 0.033(2) Uani 1 1 d . . .
H42 H 0.190147 0.053262 0.595340 0.040 Uiso 1 1 calc R U .
C43 C 0.3130(8) 0.0676(6) 0.5188(9) 0.044(3) Uani 1 1 d . . .
H43 H 0.308509 0.026948 0.488337 0.052 Uiso 1 1 calc R U .
C44 C 0.3895(8) 0.1118(6) 0.4997(8) 0.037(3) Uani 1 1 d . . .
C45 C 0.3946(8) 0.1706(6) 0.5436(9) 0.037(3) Uani 1 1 d . . .
H45 H 0.444225 0.201540 0.528114 0.045 Uiso 1 1 calc R U .
C46 C 0.3285(8) 0.1864(6) 0.6109(9) 0.036(3) Uani 1 1 d . . .
H46 H 0.335340 0.225863 0.644513 0.043 Uiso 1 1 calc R U .
C47 C 0.1758(8) 0.2076(5) 0.8751(8) 0.032(3) Uani 1 1 d . . .
C48 C 0.1531(9) 0.2726(6) 0.8764(9) 0.044(3) Uani 1 1 d . . .
H48 H 0.088176 0.288295 0.846213 0.053 Uiso 1 1 calc R U .
C49 C 0.2252(9) 0.3142(5) 0.9216(9) 0.040(3) Uani 1 1 d . . .
H49 H 0.209374 0.358779 0.924674 0.048 Uiso 1 1 calc R U .
C50 C 0.3201(8) 0.2914(6) 0.9625(8) 0.034(3) Uani 1 1 d . . .
C51 C 0.3439(8) 0.2261(5) 0.9644(8) 0.034(3) Uani 1 1 d . . .
H51 H 0.408995 0.210877 0.995046 0.041 Uiso 1 1 calc R U .
C52 C 0.2688(8) 0.1827(5) 0.9198(8) 0.035(3) Uani 1 1 d . . .
H52 H 0.281857 0.137584 0.920414 0.042 Uiso 1 1 calc R U .
C53 C 0.1852(8) 0.0135(6) 0.8437(8) 0.034(3) Uani 1 1 d . . .
C54 C 0.1274(8) 0.0181(6) 0.9170(8) 0.035(3) Uani 1 1 d . . .
H54 H 0.094601 0.057625 0.929759 0.042 Uiso 1 1 calc R U .
C55 C 0.1173(8) -0.0357(6) 0.9725(8) 0.037(3) Uani 1 1 d . . .
H55 H 0.076829 -0.033823 1.023149 0.045 Uiso 1 1 calc R U .
C56 C 0.1676(8) -0.0923(5) 0.9524(8) 0.033(3) Uani 1 1 d . . .
C57 C 0.2279(8) -0.0967(5) 0.8810(8) 0.031(3) Uani 1 1 d . . .
H57 H 0.263156 -0.135671 0.869974 0.037 Uiso 1 1 calc R U .
C58 C 0.2366(8) -0.0429(5) 0.8246(8) 0.031(3) Uani 1 1 d . . .
H58 H 0.277010 -0.044896 0.773813 0.037 Uiso 1 1 calc R U .
C61 C 0.5196(16) 0.5368(11) 0.872(2) 0.066(10) Uani 0.5 1 d D . P
H61A H 0.454345 0.526566 0.899179 0.079 Uiso 0.5 1 calc R U P
H61B H 0.511442 0.520389 0.807351 0.079 Uiso 0.5 1 calc R U P

loop_
_atom_site_aniso_label
_atom_site_aniso_U_11
_atom_site_aniso_U_22
_atom_site_aniso_U_33
_atom_site_aniso_U_23
_atom_site_aniso_U_13
_atom_site_aniso_U_12
Ru1 0.0307(4) 0.0277(5) 0.0267(4) 0.0036(5) 0.0020(3) -0.0031(4)
Ru31 0.0301(4) 0.0251(5) 0.0266(4) -0.0039(5) -0.0006(3) -0.0027(4)
Cl1 0.0413(15) 0.0375(17) 0.0256(15) 0.0023(13) 0.0013(12) -0.0023(12)
Cl2 0.0382(14) 0.0280(15) 0.0376(17) 0.0051(13) 0.0030(12) -0.0037(12)
Cl31 0.0430(15) 0.0373(17) 0.0279(15) -0.0030(13) 0.0034(12) -0.0040(12)
Cl32 0.0339(14) 0.0304(16) 0.0385(17) -0.0117(14) 0.0005(12) -0.0005(12)
Cl61 0.062(5) 0.093(7) 0.081(6) -0.051(5) 0.027(4) -0.020(4)
Cl62 0.062(5) 0.125(9) 0.106(8) 0.066(7) 0.020(5) -0.001(5)
S1 0.086(3) 0.034(2) 0.072(3) -0.0065(18) 0.040(2) -0.0246(18)
S2 0.0322(14) 0.037(2) 0.0374(17) -0.0019(14) -0.0025(12) 0.0011(12)
S3 0.062(2) 0.0269(17) 0.0355(18) 0.0003(14) 0.0036(15) 0.0017(15)
S31 0.0388(16) 0.069(3) 0.051(2) 0.010(2) 0.0128(15) 0.0123(17)
S32 0.0431(17) 0.0303(18) 0.054(2) -0.0060(16) -0.0074(15) -0.0051(13)
S33 0.0472(17) 0.0266(16) 0.0398(19) 0.0021(14) 0.0043(14) 0.0033(13)
P1 0.0329(15) 0.0231(16) 0.0279(16) 0.0055(13) 0.0011(12) 0.0000(12)
P31 0.0303(14) 0.0258(16) 0.0256(16) -0.0026(13) -0.0014(12) -0.0023(12)
F1 0.101(7) 0.042(6) 0.202(12) 0.000(6) 0.103(8) -0.011(5)
F2 0.141(8) 0.069(6) 0.048(6) 0.005(5) 0.032(6) -0.045(6)
F3 0.110(7) 0.057(6) 0.101(7) 0.000(5) 0.057(6) -0.043(5)
F4 0.138(8) 0.027(5) 0.123(9) -0.014(5) 0.080(7) -0.020(5)
F5 0.111(7) 0.111(9) 0.082(7) 0.014(6) 0.003(6) -0.075(7)
F6 0.058(4) 0.053(5) 0.037(4) -0.016(4) 0.001(3) 0.018(4)
F7 0.031(3) 0.046(4) 0.061(5) 0.012(4) -0.011(3) -0.008(3)
F8 0.034(3) 0.043(4) 0.053(5) 0.006(4) -0.009(3) 0.006(3)
F9 0.049(4) 0.043(4) 0.047(5) -0.009(4) 0.004(3) 0.020(3)
F10 0.038(4) 0.052(5) 0.049(5) 0.016(4) -0.010(3) -0.007(3)
F11 0.053(4) 0.034(4) 0.050(5) 0.002(4) 0.011(3) 0.004(3)
F12 0.057(4) 0.028(4) 0.038(4) 0.010(3) 0.001(3) -0.003(3)
F13 0.101(6) 0.028(4) 0.046(5) -0.009(4) 0.003(4) 0.006(4)
F14 0.046(4) 0.043(5) 0.059(5) -0.009(4) -0.011(4) 0.000(3)
F15 0.098(5) 0.037(4) 0.027(4) 0.005(3) 0.012(4) 0.006(4)
F31 0.088(6) 0.079(7) 0.095(7) 0.035(6) 0.046(6) 0.049(5)
F32 0.051(5) 0.151(10) 0.066(6) -0.037(6) 0.022(4) -0.011(5)
F33 0.055(4) 0.099(7) 0.064(5) 0.011(6) 0.028(4) 0.021(5)
F34 0.066(5) 0.111(8) 0.081(7) 0.051(6) 0.041(5) 0.042(5)
F35 0.038(4) 0.100(7) 0.084(7) 0.000(6) 0.011(4) 0.001(4)
F36 0.037(4) 0.047(5) 0.094(7) -0.014(4) 0.008(4) -0.003(3)
F37 0.063(4) 0.034(4) 0.076(6) 0.012(4) -0.019(4) -0.015(3)
F38 0.053(4) 0.045(5) 0.075(6) -0.012(4) -0.021(4) -0.022(3)
F39 0.057(4) 0.043(5) 0.084(6) -0.035(4) 0.014(4) -0.007(4)
F40 0.057(4) 0.045(5) 0.055(5) -0.003(4) -0.023(4) -0.009(4)
F41 0.081(5) 0.034(4) 0.029(4) -0.004(3) 0.008(4) 0.004(4)
F42 0.037(4) 0.046(5) 0.060(5) 0.012(4) 0.009(4) 0.006(3)
F43 0.076(5) 0.025(4) 0.052(5) 0.013(3) 0.012(4) 0.005(3)
F44 0.056(4) 0.018(3) 0.038(4) -0.005(3) 0.000(3) -0.001(3)
F45 0.049(4) 0.030(4) 0.044(4) -0.003(3) -0.009(3) 0.005(3)
O1 0.033(4) 0.032(5) 0.034(5) 0.008(4) -0.001(3) -0.001(3)
O2 0.029(4) 0.018(4) 0.030(4) 0.000(3) -0.011(3) 0.001(3)
O3 0.026(3) 0.031(5) 0.034(4) -0.008(4) 0.002(3) -0.003(3)
O31 0.041(4) 0.020(4) 0.031(5) 0.005(3) 0.006(4) -0.005(3)
O32 0.040(4) 0.025(4) 0.018(4) -0.009(3) 0.001(3) -0.001(3)
O33 0.027(3) 0.021(4) 0.022(4) 0.001(3) 0.000(3) 0.001(3)
C1 0.038(6) 0.039(7) 0.028(7) 0.010(6) 0.000(5) 0.005(6)
C2 0.045(7) 0.041(8) 0.028(7) 0.010(6) -0.005(6) 0.008(6)
C3 0.026(5) 0.044(8) 0.035(6) -0.002(7) -0.007(4) -0.002(6)
C4 0.034(6) 0.029(7) 0.033(7) -0.002(6) -0.012(5) -0.014(5)
C5 0.023(6) 0.032(7) 0.044(8) 0.005(6) -0.006(5) -0.007(5)
C6 0.020(5) 0.051(9) 0.041(7) 0.002(6) -0.003(5) 0.001(5)
C7 0.037(6) 0.036(7) 0.050(8) -0.007(6) 0.001(6) 0.000(5)
C8 0.054(7) 0.032(7) 0.042(8) -0.001(6) -0.007(6) 0.001(6)
C9 0.052(8) 0.047(9) 0.100(13) -0.017(9) 0.015(8) 0.006(7)
C10 0.051(7) 0.029(7) 0.067(10) -0.011(7) -0.006(7) -0.018(6)
C11 0.042(7) 0.021(6) 0.045(8) 0.002(6) 0.019(6) -0.007(5)
C12 0.056(8) 0.046(9) 0.055(10) 0.027(8) 0.003(7) -0.001(7)
C13 0.083(10) 0.027(8) 0.062(10) 0.018(7) 0.015(8) -0.010(7)
C14 0.042(7) 0.027(7) 0.045(8) -0.005(6) 0.011(6) -0.008(5)
C15 0.059(9) 0.046(9) 0.088(12) 0.012(9) 0.018(8) 0.000(7)
C16 0.046(8) 0.034(8) 0.064(10) 0.017(7) 0.013(7) -0.009(6)
C17 0.027(5) 0.034(7) 0.029(6) -0.010(5) 0.003(5) -0.001(5)
C18 0.031(6) 0.021(6) 0.046(8) -0.004(5) 0.002(5) 0.005(5)
C19 0.031(6) 0.023(6) 0.045(8) -0.010(6) -0.006(5) -0.005(5)
C20 0.011(4) 0.036(7) 0.038(6) 0.001(5) -0.006(4) 0.005(4)
C21 0.044(7) 0.026(6) 0.047(8) 0.009(6) 0.001(6) -0.007(5)
C22 0.038(6) 0.029(8) 0.035(7) -0.001(6) -0.006(5) -0.003(5)
C23 0.022(5) 0.023(6) 0.044(8) 0.007(5) -0.008(5) 0.001(4)
C24 0.039(6) 0.038(7) 0.033(7) 0.001(6) 0.000(5) 0.010(5)
C25 0.036(6) 0.038(7) 0.034(7) -0.003(6) -0.006(5) 0.016(5)
C26 0.044(7) 0.028(7) 0.035(7) -0.003(6) 0.003(6) -0.004(5)
C27 0.037(6) 0.032(7) 0.032(7) 0.011(6) -0.002(5) 0.008(5)
C28 0.025(5) 0.033(7) 0.034(7) 0.008(6) 0.001(5) 0.007(5)
C31 0.026(6) 0.027(7) 0.048(8) -0.002(6) 0.015(5) -0.003(5)
C32 0.031(6) 0.041(8) 0.040(8) -0.007(6) 0.008(6) 0.002(5)
C33 0.036(5) 0.026(6) 0.042(7) -0.004(7) 0.009(5) -0.010(6)
C34 0.037(6) 0.022(6) 0.035(7) -0.008(6) 0.004(5) -0.004(5)
C35 0.021(5) 0.030(7) 0.055(9) -0.003(6) 0.012(6) -0.008(5)
C36 0.026(5) 0.042(8) 0.037(7) -0.014(6) -0.001(5) -0.005(5)
C37 0.039(7) 0.036(7) 0.051(8) -0.003(6) -0.001(6) 0.009(5)
C38 0.058(8) 0.028(7) 0.058(9) -0.005(6) 0.020(7) -0.007(6)
C39 0.063(9) 0.026(7) 0.088(12) 0.012(7) 0.011(8) 0.012(6)
C40 0.041(7) 0.034(7) 0.046(8) 0.012(6) 0.006(6) 0.002(5)
C41 0.030(6) 0.033(7) 0.024(6) 0.001(5) -0.006(5) -0.002(5)
C42 0.032(5) 0.039(6) 0.029(6) 0.002(7) 0.002(4) -0.009(6)
C43 0.043(7) 0.037(8) 0.048(8) 0.003(6) -0.006(6) 0.003(5)
C44 0.023(5) 0.051(8) 0.039(7) 0.018(6) 0.007(5) 0.007(5)
C45 0.028(6) 0.031(7) 0.050(8) 0.018(6) -0.003(5) 0.006(5)
C46 0.029(6) 0.027(7) 0.052(8) 0.005(6) 0.004(6) -0.007(5)
C47 0.029(6) 0.032(7) 0.032(7) -0.014(5) -0.005(5) -0.008(5)
C48 0.034(6) 0.033(7) 0.062(9) -0.010(7) -0.008(6) 0.000(5)
C49 0.048(7) 0.018(6) 0.054(8) -0.010(6) 0.005(6) -0.005(5)
C50 0.027(6) 0.029(7) 0.044(8) -0.006(6) -0.002(5) 0.000(5)
C51 0.031(6) 0.033(7) 0.038(7) -0.001(6) -0.001(5) 0.007(5)
C52 0.046(7) 0.018(6) 0.039(7) -0.001(5) -0.004(6) -0.004(5)
C53 0.036(6) 0.038(7) 0.028(7) 0.002(6) 0.005(5) -0.005(5)
C54 0.042(6) 0.035(7) 0.029(7) 0.004(6) 0.006(5) 0.014(5)
C55 0.040(6) 0.042(8) 0.031(7) -0.003(6) 0.007(5) 0.001(5)
C56 0.040(6) 0.011(5) 0.048(8) 0.002(5) 0.006(6) -0.001(5)
C57 0.026(6) 0.025(6) 0.041(7) -0.006(5) -0.002(5) 0.002(4)
C58 0.032(6) 0.028(7) 0.032(7) -0.001(5) 0.001(5) -0.011(5)
C61 0.030(14) 0.10(3) 0.07(2) 0.03(2) 0.012(14) 0.026(16)

loop_
_atom_type_symbol
_atom_type_description
_atom_type_scat_dispersion_real
_atom_type_scat_dispersion_imag
_atom_type_scat_source
C C 0.0033 0.0016
;
International Tables for Crystallography
(Vol. C, Tables 4.2.6.8 and 6.1.1.4)
;
H H 0.0000 0.0000
;
International Tables for Crystallography
(Vol. C, Table 6.1.1.4)
;
Cl Cl 0.1484 0.1585
;
International Tables for Crystallography
(Vol. C, Tables 4.2.6.8 and 6.1.1.4)
;
F F 0.0171 0.0103
;
International Tables for Crystallography
(Vol. C, Tables 4.2.6.8 and 6.1.1.4)
;
O O 0.0106 0.0060
;
International Tables for Crystallography
(Vol. C, Tables 4.2.6.8 and 6.1.1.4)
;
P P 0.1023 0.0942
;
International Tables for Crystallography
(Vol. C, Tables 4.2.6.8 and 6.1.1.4)
;
Ru Ru -1.2594 0.8363
;
International Tables for Crystallography
(Vol. C, Tables 4.2.6.8 and 6.1.1.4)
;
S S 0.1246 0.1234
;
International Tables for Crystallography
(Vol. C, Tables 4.2.6.8 and 6.1.1.4)
;

loop_
_geom_angle_atom_site_label_1
_geom_angle_atom_site_label_2
_geom_angle_atom_site_label_3
_geom_angle
C2 Ru1 C1 37.6(4)
C2 Ru1 C6 66.2(4)
C1 Ru1 C6 38.0(4)
C2 Ru1 C3 37.2(4)
C1 Ru1 C3 68.4(4)
C6 Ru1 C3 78.1(4)
C2 Ru1 C5 77.4(5)
C1 Ru1 C5 67.4(4)
C6 Ru1 C5 35.9(4)
C3 Ru1 C5 65.6(4)
C2 Ru1 C4 67.0(4)
C1 Ru1 C4 81.3(4)
C6 Ru1 C4 66.4(4)
C3 Ru1 C4 36.9(4)
C5 Ru1 C4 36.9(4)
C2 Ru1 P1 94.0(3)
C1 Ru1 P1 114.1(3)
C6 Ru1 P1 151.4(3)
C3 Ru1 P1 99.0(3)
C5 Ru1 P1 163.3(3)
C4 Ru1 P1 126.5(3)
C2 Ru1 Cl1 120.4(3)
C1 Ru1 Cl1 89.0(3)
C6 Ru1 Cl1 86.6(3)
C3 Ru1 Cl1 157.0(3)
C5 Ru1 Cl1 110.4(3)
C4 Ru1 Cl1 146.9(3)
P1 Ru1 Cl1 86.35(10)
C2 Ru1 Cl2 150.2(3)
C1 Ru1 Cl2 157.3(3)
C6 Ru1 Cl2 119.2(3)
C3 Ru1 Cl2 113.0(3)
C5 Ru1 Cl2 92.0(3)
C4 Ru1 Cl2 87.8(3)
P1 Ru1 Cl2 88.39(10)
Cl1 Ru1 Cl2 89.40(10)
C32 Ru31 C33 37.5(4)
C32 Ru31 C31 37.1(4)
C33 Ru31 C31 67.6(4)
C32 Ru31 C34 67.6(4)
C33 Ru31 C34 36.8(4)
C31 Ru31 C34 81.0(4)
C32 Ru31 C35 78.2(4)
C33 Ru31 C35 65.5(4)
C31 Ru31 C35 67.5(4)
C34 Ru31 C35 36.9(4)
C32 Ru31 C36 66.6(4)
C33 Ru31 C36 78.1(4)
C31 Ru31 C36 38.3(4)
C34 Ru31 C36 66.7(4)
C35 Ru31 C36 36.2(4)
C32 Ru31 P31 93.6(3)
C33 Ru31 P31 96.2(3)
C31 Ru31 P31 116.5(3)
C34 Ru31 P31 122.1(3)
C35 Ru31 P31 159.1(3)
C36 Ru31 P31 154.4(3)
C32 Ru31 Cl31 117.4(3)
C33 Ru31 Cl31 154.8(3)
C31 Ru31 Cl31 88.4(3)
C34 Ru31 Cl31 150.4(3)
C35 Ru31 Cl31 113.6(3)
C36 Ru31 Cl31 88.0(3)
P31 Ru31 Cl31 87.29(10)
C32 Ru31 Cl32 152.9(3)
C33 Ru31 Cl32 115.4(3)
C31 Ru31 Cl32 156.0(3)
C34 Ru31 Cl32 89.0(3)
C35 Ru31 Cl32 91.5(3)
C36 Ru31 Cl32 117.7(3)
P31 Ru31 Cl32 87.37(10)
Cl31 Ru31 Cl32 89.67(10)
F1 S1 F5 91.6(7)
F1 S1 F3 88.0(5)
F5 S1 F3 87.9(5)
F1 S1 F4 174.9(5)
F5 S1 F4 91.0(6)
F3 S1 F4 87.7(5)
F1 S1 F2 90.1(6)
F5 S1 F2 175.9(5)
F3 S1 F2 88.5(5)
F4 S1 F2 87.0(6)
F1 S1 C14 93.3(5)
F5 S1 C14 91.7(5)
F3 S1 C14 178.7(5)
F4 S1 C14 91.0(5)
F2 S1 C14 91.8(5)
F8 S2 F7 87.1(4)
F8 S2 F9 88.0(4)
F7 S2 F9 89.6(4)
F8 S2 F6 87.6(4)
F7 S2 F6 89.8(4)
F9 S2 F6 175.6(4)
F8 S2 F10 87.2(4)
F7 S2 F10 174.3(4)
F9 S2 F10 90.5(4)
F6 S2 F10 89.7(4)
F8 S2 C20 179.5(5)
F7 S2 C20 92.8(4)
F9 S2 C20 92.5(4)
F6 S2 C20 91.9(4)
F10 S2 C20 92.8(4)
F12 S3 F13 87.4(4)
F12 S3 F11 90.3(4)
F13 S3 F11 87.4(4)
F12 S3 F15 174.5(4)
F13 S3 F15 87.1(4)
F11 S3 F15 89.4(4)
F12 S3 F14 90.1(4)
F13 S3 F14 87.3(4)
F11 S3 F14 174.7(4)
F15 S3 F14 89.7(4)
F12 S3 C26 92.7(5)
F13 S3 C26 179.7(5)
F11 S3 C26 92.3(5)
F15 S3 C26 92.7(5)
F14 S3 C26 92.9(5)
F31 S31 F35 90.4(5)
F31 S31 F34 174.7(5)
F35 S31 F34 89.6(5)
F31 S31 F32 90.0(6)
F35 S31 F32 173.7(4)
F34 S31 F32 89.4(6)
F31 S31 F33 87.4(5)
F35 S31 F33 86.5(4)
F34 S31 F33 87.3(5)
F32 S31 F33 87.2(4)
F31 S31 C44 92.6(5)
F35 S31 C44 92.9(5)
F34 S31 C44 92.7(5)
F32 S31 C44 93.3(5)
F33 S31 C44 179.5(6)
F38 S32 F36 87.5(4)
F38 S32 F39 88.2(4)
F36 S32 F39 175.6(4)
F38 S32 F37 87.4(4)
F36 S32 F37 89.9(5)
F39 S32 F37 90.6(5)
F38 S32 F40 87.2(4)
F36 S32 F40 89.9(5)
F39 S32 F40 89.2(4)
F37 S32 F40 174.6(4)
F38 S32 C50 178.7(5)
F36 S32 C50 91.2(5)
F39 S32 C50 93.1(4)
F37 S32 C50 92.1(5)
F40 S32 C50 93.3(5)
F44 S33 F42 90.1(4)
F44 S33 F41 174.7(4)
F42 S33 F41 89.9(4)
F44 S33 F43 87.1(4)
F42 S33 F43 87.6(4)
F41 S33 F43 87.6(4)
F44 S33 F45 89.9(4)
F42 S33 F45 175.1(4)
F41 S33 F45 89.6(4)
F43 S33 F45 87.5(4)
F44 S33 C56 92.4(5)
F42 S33 C56 93.3(5)
F41 S33 C56 93.0(5)
F43 S33 C56 178.9(5)
F45 S33 C56 91.6(4)
O1 P1 O3 104.9(4)
O1 P1 O2 98.2(4)
O3 P1 O2 96.3(4)
O1 P1 Ru1 110.7(3)
O3 P1 Ru1 122.1(3)
O2 P1 Ru1 121.0(3)
O31 P31 O32 98.8(4)
O31 P31 O33 95.9(4)
O32 P31 O33 105.5(4)
O31 P31 Ru31 122.5(3)
O32 P31 Ru31 110.2(3)
O33 P31 Ru31 120.7(3)
C11 O1 P1 129.1(7)
C17 O2 P1 127.8(7)
C23 O3 P1 124.3(6)
C41 O31 P31 129.3(7)
C47 O32 P31 127.0(6)
C53 O33 P31 125.5(6)
C2 C1 C6 114.4(11)
C2 C1 C7 123.8(11)
C6 C1 C7 121.6(10)
C2 C1 Ru1 70.5(7)
C6 C1 Ru1 71.1(6)
C7 C1 Ru1 131.1(8)
C3 C2 C1 123.5(11)
C3 C2 Ru1 73.0(7)
C1 C2 Ru1 71.8(7)
C3 C2 H2 118.2
C1 C2 H2 118.2
Ru1 C2 H2 129.7
C2 C3 C4 120.1(10)
C2 C3 Ru1 69.8(6)
C4 C3 Ru1 72.5(7)
C2 C3 H3 119.9
C4 C3 H3 119.9
Ru1 C3 H3 130.4
C3 C4 C5 117.1(11)
C3 C4 C10 121.1(11)
C5 C4 C10 121.8(11)
C3 C4 Ru1 70.6(6)
C5 C4 Ru1 71.4(6)
C10 C4 Ru1 130.8(9)
C6 C5 C4 121.7(11)
C6 C5 Ru1 70.4(6)
C4 C5 Ru1 71.7(6)
C6 C5 H5 119.2
C4 C5 H5 119.2
Ru1 C5 H5 131.8
C5 C6 C1 123.0(11)
C5 C6 Ru1 73.7(6)
C1 C6 Ru1 70.9(6)
C5 C6 H6 118.5
C1 C6 H6 118.5
Ru1 C6 H6 129.6
C1 C7 C8 114.6(10)
C1 C7 C9 109.1(10)
C8 C7 C9 110.5(11)
C1 C7 H7 107.5
C8 C7 H7 107.5
C9 C7 H7 107.5
C7 C8 H8A 109.5
C7 C8 H8B 109.5
H8A C8 H8B 109.5
C7 C8 H8C 109.5
H8A C8 H8C 109.5
H8B C8 H8C 109.5
C7 C9 H9A 109.5
C7 C9 H9B 109.5
H9A C9 H9B 109.5
C7 C9 H9C 109.5
H9A C9 H9C 109.5
H9B C9 H9C 109.5
C4 C10 H10A 109.5
C4 C10 H10B 109.5
H10A C10 H10B 109.5
C4 C10 H10C 109.5
H10A C10 H10C 109.5
H10B C10 H10C 109.5
C16 C11 C12 122.1(10)
C16 C11 O1 122.7(11)
C12 C11 O1 115.2(10)
C11 C12 C13 118.9(12)
C11 C12 H12 120.6
C13 C12 H12 120.6
C14 C13 C12 119.7(12)
C14 C13 H13 120.1
C12 C13 H13 120.1
C15 C14 C13 121.4(11)
C15 C14 S1 117.6(10)
C13 C14 S1 120.9(10)
C14 C15 C16 120.6(13)
C14 C15 H15 119.7
C16 C15 H15 119.7
C11 C16 C15 117.3(12)
C11 C16 H16 121.4
C15 C16 H16 121.4
O2 C17 C18 115.5(10)
O2 C17 C22 124.3(10)
C18 C17 C22 120.2(11)
C19 C18 C17 121.3(11)
C19 C18 H18 119.4
C17 C18 H18 119.4
C18 C19 C20 119.2(10)
C18 C19 H19 120.4
C20 C19 H19 120.4
C21 C20 C19 119.3(10)
C21 C20 S2 119.6(9)
C19 C20 S2 121.1(8)
C20 C21 C22 121.6(11)
C20 C21 H21 119.2
C22 C21 H21 119.2
C21 C22 C17 118.3(10)
C21 C22 H22 120.8
C17 C22 H22 120.8
C28 C23 C24 123.6(11)
C28 C23 O3 121.6(9)
C24 C23 O3 114.7(10)
C25 C24 C23 117.2(11)
C25 C24 H24 121.4
C23 C24 H24 121.4
C26 C25 C24 118.8(11)
C26 C25 H25 120.6
C24 C25 H25 120.6
C27 C26 C25 124.1(11)
C27 C26 S3 117.1(9)
C25 C26 S3 118.8(9)
C26 C27 C28 117.4(11)
C26 C27 H27 121.3
C28 C27 H27 121.3
C23 C28 C27 118.9(10)
C23 C28 H28 120.6
C27 C28 H28 120.6
C32 C31 C36 116.6(11)
C32 C31 C37 124.9(11)
C36 C31 C37 118.5(11)
C32 C31 Ru31 70.4(6)
C36 C31 Ru31 72.1(6)
C37 C31 Ru31 128.9(7)
C31 C32 C33 122.0(11)
C31 C32 Ru31 72.6(7)
C33 C32 Ru31 72.1(6)
C31 C32 H32 119.0
C33 C32 H32 119.0
Ru31 C32 H32 128.7
C34 C33 C32 121.5(11)
C34 C33 Ru31 72.5(6)
C32 C33 Ru31 70.3(6)
C34 C33 H33 119.3
C32 C33 H33 119.3
Ru31 C33 H33 130.7
C33 C34 C35 117.2(11)
C33 C34 C40 123.2(11)
C35 C34 C40 119.5(10)
C33 C34 Ru31 70.7(6)
C35 C34 Ru31 71.9(6)
C40 C34 Ru31 130.2(8)
C36 C35 C34 122.3(11)
C36 C35 Ru31 72.0(6)
C34 C35 Ru31 71.1(6)
C36 C35 H35 118.8
C34 C35 H35 118.8
Ru31 C35 H35 130.9
C35 C36 C31 120.2(11)
C35 C36 Ru31 71.8(6)
C31 C36 Ru31 69.7(6)
C35 C36 H36 119.9
C31 C36 H36 119.9
Ru31 C36 H36 131.5
C31 C37 C38 113.3(10)
C31 C37 C39 107.6(10)
C38 C37 C39 110.8(10)
C31 C37 H37 108.3
C38 C37 H37 108.3
C39 C37 H37 108.3
C37 C38 H38A 109.5
C37 C38 H38B 109.5
H38A C38 H38B 109.5
C37 C38 H38C 109.5
H38A C38 H38C 109.5
H38B C38 H38C 109.5
C37 C39 H39A 109.5
C37 C39 H39B 109.5
H39A C39 H39B 109.5
C37 C39 H39C 109.5
H39A C39 H39C 109.5
H39B C39 H39C 109.5
C34 C40 H40A 109.5
C34 C40 H40B 109.5
H40A C40 H40B 109.5
C34 C40 H40C 109.5
H40A C40 H40C 109.5
H40B C40 H40C 109.5
C42 C41 C46 124.1(10)
C42 C41 O31 122.3(9)
C46 C41 O31 113.6(10)
C41 C42 C43 118.1(10)
C41 C42 H42 120.9
C43 C42 H42 120.9
C44 C43 C42 120.4(12)
C44 C43 H43 119.8
C42 C43 H43 119.8
C45 C44 C43 119.2(10)
C45 C44 S31 120.6(9)
C43 C44 S31 120.2(10)
C44 C45 C46 121.8(10)
C44 C45 H45 119.1
C46 C45 H45 119.1
C41 C46 C45 116.2(11)
C41 C46 H46 121.9
C45 C46 H46 121.9
C48 C47 C52 122.0(10)
C48 C47 O32 117.8(10)
C52 C47 O32 120.1(10)
C49 C48 C47 119.4(11)
C49 C48 H48 120.3
C47 C48 H48 120.3
C48 C49 C50 120.0(11)
C48 C49 H49 120.0
C50 C49 H49 120.0
C49 C50 C51 121.8(10)
C49 C50 S32 120.1(9)
C51 C50 S32 118.1(8)
C50 C51 C52 118.4(10)
C50 C51 H51 120.8
C52 C51 H51 120.8
C47 C52 C51 118.3(10)
C47 C52 H52 120.9
C51 C52 H52 120.9
C54 C53 C58 121.9(11)
C54 C53 O33 121.4(10)
C58 C53 O33 116.5(9)
C53 C54 C55 119.1(11)
C53 C54 H54 120.4
C55 C54 H54 120.4
C56 C55 C54 118.8(10)
C56 C55 H55 120.6
C54 C55 H55 120.6
C57 C56 C55 122.3(10)
C57 C56 S33 119.8(8)
C55 C56 S33 117.8(8)
C56 C57 C58 118.8(10)
C56 C57 H57 120.6
C58 C57 H57 120.6
C53 C58 C57 119.0(10)
C53 C58 H58 120.5
C57 C58 H58 120.5
Cl62 C61 Cl61 114.3(16)
Cl62 C61 H61A 108.7
Cl61 C61 H61A 108.7
Cl62 C61 H61B 108.7
Cl61 C61 H61B 108.7
H61A C61 H61B 107.6

loop_
_geom_bond_atom_site_label_1
_geom_bond_atom_site_label_2
_geom_bond_distance
Ru1 C2 2.194(12)
Ru1 C1 2.211(11)
Ru1 C6 2.214(10)
Ru1 C3 2.236(11)
Ru1 C5 2.256(10)
Ru1 C4 2.260(11)
Ru1 P1 2.261(3)
Ru1 Cl1 2.393(3)
Ru1 Cl2 2.410(3)
Ru31 C32 2.184(11)
Ru31 C33 2.207(10)
Ru31 C31 2.212(11)
Ru31 C34 2.231(11)
Ru31 C35 2.241(10)
Ru31 C36 2.244(10)
Ru31 P31 2.258(3)
Ru31 Cl31 2.395(3)
Ru31 Cl32 2.405(3)
Cl61 C61 1.67(2)
Cl62 C61 1.651(18)
S1 F1 1.555(9)
S1 F5 1.568(11)
S1 F3 1.582(7)
S1 F4 1.583(9)
S1 F2 1.597(10)
S1 C14 1.812(11)
S2 F8 1.577(7)
S2 F7 1.580(7)
S2 F9 1.584(7)
S2 F6 1.587(7)
S2 F10 1.589(7)
S2 C20 1.782(10)
S3 F12 1.579(7)
S3 F13 1.590(8)
S3 F11 1.590(7)
S3 F15 1.591(7)
S3 F14 1.592(7)
S3 C26 1.823(12)
S31 F31 1.573(9)
S31 F35 1.577(9)
S31 F34 1.582(9)
S31 F32 1.588(9)
S31 F33 1.593(7)
S31 C44 1.781(11)
S32 F38 1.584(7)
S32 F36 1.588(7)
S32 F39 1.589(7)
S32 F37 1.593(8)
S32 F40 1.597(8)
S32 C50 1.804(11)
S33 F44 1.576(7)
S33 F42 1.581(6)
S33 F41 1.594(7)
S33 F43 1.596(7)
S33 F45 1.599(7)
S33 C56 1.809(11)
P1 O1 1.601(8)
P1 O3 1.611(7)
P1 O2 1.617(7)
P31 O31 1.595(7)
P31 O32 1.603(7)
P31 O33 1.616(7)
O1 C11 1.407(12)
O2 C17 1.384(13)
O3 C23 1.411(13)
O31 C41 1.402(12)
O32 C47 1.399(12)
O33 C53 1.392(12)
C1 C2 1.421(16)
C1 C6 1.442(16)
C1 C7 1.491(16)
C2 C3 1.415(17)
C2 H2 0.9500
C3 C4 1.422(16)
C3 H3 0.9500
C4 C5 1.429(16)
C4 C10 1.487(16)
C5 C6 1.378(16)
C5 H5 0.9500
C6 H6 0.9500
C7 C8 1.506(15)
C7 C9 1.552(17)
C7 H7 1.0000
C8 H8A 0.9800
C8 H8B 0.9800
C8 H8C 0.9800
C9 H9A 0.9800
C9 H9B 0.9800
C9 H9C 0.9800
C10 H10A 0.9800
C10 H10B 0.9800
C10 H10C 0.9800
C11 C16 1.385(17)
C11 C12 1.387(16)
C12 C13 1.390(16)
C12 H12 0.9500
C13 C14 1.367(17)
C13 H13 0.9500
C14 C15 1.365(18)
C15 C16 1.407(17)
C15 H15 0.9500
C16 H16 0.9500
C17 C18 1.385(15)
C17 C22 1.397(16)
C18 C19 1.370(16)
C18 H18 0.9500
C19 C20 1.406(15)
C19 H19 0.9500
C20 C21 1.383(15)
C21 C22 1.386(16)
C21 H21 0.9500
C22 H22 0.9500
C23 C28 1.349(15)
C23 C24 1.395(15)
C24 C25 1.395(16)
C24 H24 0.9500
C25 C26 1.370(16)
C25 H25 0.9500
C26 C27 1.363(15)
C27 C28 1.414(16)
C27 H27 0.9500
C28 H28 0.9500
C31 C32 1.398(17)
C31 C36 1.461(15)
C31 C37 1.518(16)
C32 C33 1.413(17)
C32 H32 0.9500
C33 C34 1.402(16)
C33 H33 0.9500
C34 C35 1.417(16)
C34 C40 1.500(15)
C35 C36 1.393(16)
C35 H35 0.9500
C36 H36 0.9500
C37 C38 1.518(16)
C37 C39 1.527(16)
C37 H37 1.0000
C38 H38A 0.9800
C38 H38B 0.9800
C38 H38C 0.9800
C39 H39A 0.9800
C39 H39B 0.9800
C39 H39C 0.9800
C40 H40A 0.9800
C40 H40B 0.9800
C40 H40C 0.9800
C41 C42 1.354(16)
C41 C46 1.392(14)
C42 C43 1.402(15)
C42 H42 0.9500
C43 C44 1.396(15)
C43 H43 0.9500
C44 C45 1.373(17)
C45 C46 1.406(16)
C45 H45 0.9500
C46 H46 0.9500
C47 C48 1.379(15)
C47 C52 1.387(15)
C48 C49 1.371(15)
C48 H48 0.9500
C49 C50 1.371(16)
C49 H49 0.9500
C50 C51 1.389(15)
C51 C52 1.415(15)
C51 H51 0.9500
C52 H52 0.9500
C53 C54 1.370(14)
C53 C58 1.389(15)
C54 C55 1.390(16)
C54 H54 0.9500
C55 C56 1.388(15)
C55 H55 0.9500
C56 C57 1.367(15)
C57 C58 1.394(15)
C57 H57 0.9500
C58 H58 0.9500
C61 H61A 0.9900
C61 H61B 0.9900

loop_
_geom_torsion_atom_site_label_1
_geom_torsion_atom_site_label_2
_geom_torsion_atom_site_label_3
_geom_torsion_atom_site_label_4
_geom_torsion
O3 P1 O1 C11 -61.5(10)
O2 P1 O1 C11 37.4(9)
Ru1 P1 O1 C11 165.0(8)
O1 P1 O2 C17 -162.1(8)
O3 P1 O2 C17 -55.9(8)
Ru1 P1 O2 C17 77.7(8)
O1 P1 O3 C23 -88.4(8)
O2 P1 O3 C23 171.3(8)
Ru1 P1 O3 C23 38.4(9)
O32 P31 O31 C41 160.7(8)
O33 P31 O31 C41 54.0(9)
Ru31 P31 O31 C41 -78.4(9)
O31 P31 O32 C47 -36.5(9)
O33 P31 O32 C47 62.2(9)
Ru31 P31 O32 C47 -165.9(8)
O31 P31 O33 C53 -178.2(8)
O32 P31 O33 C53 81.0(8)
Ru31 P31 O33 C53 -44.6(9)
C6 C1 C2 C3 -3.4(16)
C7 C1 C2 C3 -178.9(10)
Ru1 C1 C2 C3 54.0(10)
C6 C1 C2 Ru1 -57.4(9)
C7 C1 C2 Ru1 127.0(11)
C1 C2 C3 C4 0.7(16)
Ru1 C2 C3 C4 54.3(9)
C1 C2 C3 Ru1 -53.5(10)
C2 C3 C4 C5 3.0(15)
Ru1 C3 C4 C5 56.0(9)
C2 C3 C4 C10 -179.6(11)
Ru1 C3 C4 C10 -126.6(11)
C2 C3 C4 Ru1 -53.0(9)
C3 C4 C5 C6 -3.9(16)
C10 C4 C5 C6 178.7(11)
Ru1 C4 C5 C6 51.7(10)
C3 C4 C5 Ru1 -55.6(9)
C10 C4 C5 Ru1 127.0(11)
C4 C5 C6 C1 1.1(17)
Ru1 C5 C6 C1 53.4(10)
C4 C5 C6 Ru1 -52.3(10)
C2 C1 C6 C5 2.5(16)
C7 C1 C6 C5 178.2(11)
Ru1 C1 C6 C5 -54.6(10)
C2 C1 C6 Ru1 57.2(9)
C7 C1 C6 Ru1 -127.2(11)
C2 C1 C7 C8 -35.8(17)
C6 C1 C7 C8 148.9(11)
Ru1 C1 C7 C8 57.1(15)
C2 C1 C7 C9 88.6(14)
C6 C1 C7 C9 -86.6(14)
Ru1 C1 C7 C9 -178.4(9)
P1 O1 C11 C16 21.7(16)
P1 O1 C11 C12 -158.3(9)
C16 C11 C12 C13 0(2)
O1 C11 C12 C13 179.6(11)
C11 C12 C13 C14 0(2)
C12 C13 C14 C15 2(2)
C12 C13 C14 S1 177.5(11)
F1 S1 C14 C15 43.5(12)
F5 S1 C14 C15 -48.2(12)
F4 S1 C14 C15 -139.3(12)
F2 S1 C14 C15 133.7(11)
F1 S1 C14 C13 -132.7(12)
F5 S1 C14 C13 135.6(12)
F4 S1 C14 C13 44.6(12)
F2 S1 C14 C13 -42.5(12)
C13 C14 C15 C16 -2(2)
S1 C14 C15 C16 -178.0(11)
C12 C11 C16 C15 0(2)
O1 C11 C16 C15 -179.9(12)
C14 C15 C16 C11 1(2)
P1 O2 C17 C18 174.1(7)
P1 O2 C17 C22 -5.7(14)
O2 C17 C18 C19 -179.4(9)
C22 C17 C18 C19 0.4(16)
C17 C18 C19 C20 0.6(16)
C18 C19 C20 C21 -0.8(15)
C18 C19 C20 S2 177.8(8)
F7 S2 C20 C21 145.0(9)
F9 S2 C20 C21 55.3(9)
F6 S2 C20 C21 -125.1(9)
F10 S2 C20 C21 -35.3(9)
F7 S2 C20 C19 -33.6(9)
F9 S2 C20 C19 -123.3(8)
F6 S2 C20 C19 56.3(9)
F10 S2 C20 C19 146.1(8)
C19 C20 C21 C22 -0.1(16)
S2 C20 C21 C22 -178.7(8)
C20 C21 C22 C17 1.0(16)
O2 C17 C22 C21 178.6(9)
C18 C17 C22 C21 -1.2(16)
P1 O3 C23 C28 48.6(13)
P1 O3 C23 C24 -132.6(8)
C28 C23 C24 C25 -1.8(16)
O3 C23 C24 C25 179.4(9)
C23 C24 C25 C26 -0.3(16)
C24 C25 C26 C27 1.1(18)
C24 C25 C26 S3 -177.7(8)
F12 S3 C26 C27 -137.6(9)
F11 S3 C26 C27 131.9(9)
F15 S3 C26 C27 42.4(9)
F14 S3 C26 C27 -47.4(9)
F12 S3 C26 C25 41.2(10)
F11 S3 C26 C25 -49.2(9)
F15 S3 C26 C25 -138.7(9)
F14 S3 C26 C25 131.4(9)
C25 C26 C27 C28 0.2(17)
S3 C26 C27 C28 179.0(7)
C24 C23 C28 C27 3.2(16)
O3 C23 C28 C27 -178.2(9)
C26 C27 C28 C23 -2.3(15)
C36 C31 C32 C33 2.2(14)
C37 C31 C32 C33 -179.1(9)
Ru31 C31 C32 C33 -54.8(9)
C36 C31 C32 Ru31 57.0(8)
C37 C31 C32 Ru31 -124.3(10)
C31 C32 C33 C34 1.4(14)
Ru31 C32 C33 C34 -53.6(8)
C31 C32 C33 Ru31 55.0(9)
C32 C33 C34 C35 -4.0(14)
Ru31 C33 C34 C35 -56.6(8)
C32 C33 C34 C40 178.7(10)
Ru31 C33 C34 C40 126.0(10)
C32 C33 C34 Ru31 52.7(8)
C33 C34 C35 C36 3.0(15)
C40 C34 C35 C36 -179.6(10)
Ru31 C34 C35 C36 -53.0(9)
C33 C34 C35 Ru31 56.0(8)
C40 C34 C35 Ru31 -126.6(10)
C34 C35 C36 C31 0.6(14)
Ru31 C35 C36 C31 -52.0(8)
C34 C35 C36 Ru31 52.6(9)
C32 C31 C36 C35 -3.1(14)
C37 C31 C36 C35 178.1(9)
Ru31 C31 C36 C35 53.0(8)
C32 C31 C36 Ru31 -56.1(8)
C37 C31 C36 Ru31 125.1(9)
C32 C31 C37 C38 33.3(15)
C36 C31 C37 C38 -148.0(10)
Ru31 C31 C37 C38 -58.8(15)
C32 C31 C37 C39 -89.6(13)
C36 C31 C37 C39 89.1(12)
Ru31 C31 C37 C39 178.4(9)
P31 O31 C41 C42 15.6(15)
P31 O31 C41 C46 -162.7(8)
C46 C41 C42 C43 -0.7(17)
O31 C41 C42 C43 -178.8(9)
C41 C42 C43 C44 -0.7(17)
C42 C43 C44 C45 -0.5(17)
C42 C43 C44 S31 -179.4(9)
F31 S31 C44 C45 128.3(10)
F35 S31 C44 C45 37.8(10)
F34 S31 C44 C45 -52.0(10)
F32 S31 C44 C45 -141.6(10)
F31 S31 C44 C43 -52.9(10)
F35 S31 C44 C43 -143.4(9)
F34 S31 C44 C43 126.8(10)
F32 S31 C44 C43 37.2(10)
C43 C44 C45 C46 3.3(17)
S31 C44 C45 C46 -177.9(9)
C42 C41 C46 C45 3.3(17)
O31 C41 C46 C45 -178.5(9)
C44 C45 C46 C41 -4.6(16)
P31 O32 C47 C48 123.5(10)
P31 O32 C47 C52 -59.4(14)
C52 C47 C48 C49 1.2(19)
O32 C47 C48 C49 178.3(10)
C47 C48 C49 C50 2.1(19)
C48 C49 C50 C51 -3.9(19)
C48 C49 C50 S32 178.5(10)
F36 S32 C50 C49 -130.8(10)
F39 S32 C50 C49 49.8(11)
F37 S32 C50 C49 -40.9(11)
F40 S32 C50 C49 139.2(10)
F36 S32 C50 C51 51.5(10)
F39 S32 C50 C51 -127.9(10)
F37 S32 C50 C51 141.4(10)
F40 S32 C50 C51 -38.5(10)
C49 C50 C51 C52 2.4(18)
S32 C50 C51 C52 -180.0(8)
C48 C47 C52 C51 -2.7(17)
O32 C47 C52 C51 -179.7(9)
C50 C51 C52 C47 0.9(16)
P31 O33 C53 C54 -45.3(14)
P31 O33 C53 C58 138.9(8)
C58 C53 C54 C55 -1.8(18)
O33 C53 C54 C55 -177.3(10)
C53 C54 C55 C56 0.9(18)
C54 C55 C56 C57 1.0(18)
C54 C55 C56 S33 -179.5(9)
F44 S33 C56 C57 -38.9(10)
F42 S33 C56 C57 -129.1(10)
F41 S33 C56 C57 140.8(9)
F45 S33 C56 C57 51.1(10)
F44 S33 C56 C55 141.6(9)
F42 S33 C56 C55 51.4(10)
F41 S33 C56 C55 -38.7(10)
F45 S33 C56 C55 -128.4(9)
C55 C56 C57 C58 -1.9(17)
S33 C56 C57 C58 178.6(8)
C54 C53 C58 C57 0.8(17)
O33 C53 C58 C57 176.6(9)
C56 C57 C58 C53 1.0(16)
